data_7123236
loop_
_publ_author_name
'Suryanarayanan, Raj'
'Duggirala, Naga Kiran'
'Li, Jinghan'
'N S, Krishna Kumar'
'Gopinath, Tata'

_publ_section_title
;
 Supramolecular Synthon Approach to Design Amorphous Solid Dispersions
 with Exceptional Physical Stability
;
_journal_name_full 'Chemical Communications'
_journal_paper_doi 10.1039/C9CC02021G
_journal_year 2019
_chemical_formula_moiety 'C12 H14 Cl N4, C3 H3 O2, C3 H4 O2'
_chemical_formula_sum 'C18 H21 Cl N4 O4'
_chemical_formula_weight 392.84
_chemical_name_common 18071z
_space_group_crystal_system triclinic
_space_group_IT_number 2
_space_group_name_Hall '-P 1'
_space_group_name_H-M_alt 'P -1'
_symmetry_space_group_name_Hall '-P 1'
_symmetry_space_group_name_H-M 'P -1'
_atom_sites_solution_hydrogens mixed
_audit_creation_method SHELXL-2014/6
_audit_update_record
;
2018-11-20 deposited with the CCDC.    2019-03-29 downloaded from the CCDC.
;
_cell_angle_alpha 97.657(2)
_cell_angle_beta 95.471(2)
_cell_angle_gamma 102.874(2)
_cell_formula_units_Z 2
_cell_length_a 6.6312(4)
_cell_length_b 12.1271(7)
_cell_length_c 12.3925(7)
_cell_measurement_reflns_used 2998
_cell_measurement_temperature 100(2)
_cell_measurement_theta_max 30.55
_cell_measurement_theta_min 2.60
_cell_volume 954.76(10)
_computing_cell_refinement 'Bruker SAINT'
_computing_data_collection 'Bruker APEX3'
_computing_data_reduction 'Bruker SAINT'
_computing_molecular_graphics 'Bruker SHELXTL'
_computing_publication_material 'Bruker SHELXTL'
_computing_structure_refinement 'SHELXL-2014/6 (Sheldrick, 2014)'
_computing_structure_solution 'SHELXT-2014/6 (Sheldrick, 2014)'
_diffrn_ambient_temperature 100(2)
_diffrn_measured_fraction_theta_full 0.997
_diffrn_measured_fraction_theta_max 0.987
_diffrn_measurement_device_type 'Bruker PHOTON-II'
_diffrn_measurement_method '\f and \w scans'
_diffrn_radiation_type MoK\a
_diffrn_radiation_wavelength 0.71073
_diffrn_reflns_av_R_equivalents 0.0263
_diffrn_reflns_av_unetI/netI 0.0318
_diffrn_reflns_Laue_measured_fraction_full 0.997
_diffrn_reflns_Laue_measured_fraction_max 0.987
_diffrn_reflns_limit_h_max 9
_diffrn_reflns_limit_h_min -9
_diffrn_reflns_limit_k_max 17
_diffrn_reflns_limit_k_min -17
_diffrn_reflns_limit_l_max 17
_diffrn_reflns_limit_l_min -17
_diffrn_reflns_number 15122
_diffrn_reflns_point_group_measured_fraction_full 0.997
_diffrn_reflns_point_group_measured_fraction_max 0.987
_diffrn_reflns_theta_full 25.242
_diffrn_reflns_theta_max 30.574
_diffrn_reflns_theta_min 2.602
_diffrn_source micro-focus
_exptl_absorpt_coefficient_mu 0.232
_exptl_absorpt_correction_T_max 0.7461
_exptl_absorpt_correction_T_min 0.6770
_exptl_absorpt_correction_type multi-scan
_exptl_absorpt_process_details 'SADABS-2016/2 (Sheldrick, 2015)'
_exptl_crystal_colour colourless
_exptl_crystal_density_diffrn 1.366
_exptl_crystal_description Needle
_exptl_crystal_F_000 412
_exptl_crystal_size_max 0.200
_exptl_crystal_size_mid 0.150
_exptl_crystal_size_min 0.140
_refine_diff_density_max 0.646
_refine_diff_density_min -0.743
_refine_diff_density_rms 0.053
_refine_ls_extinction_method none
_refine_ls_goodness_of_fit_ref 1.008
_refine_ls_hydrogen_treatment mixed
_refine_ls_matrix_type full
_refine_ls_number_parameters 264
_refine_ls_number_reflns 5797
_refine_ls_number_restraints 0
_refine_ls_restrained_S_all 1.008
_refine_ls_R_factor_all 0.0528
_refine_ls_R_factor_gt 0.0415
_refine_ls_shift/su_max 0.000
_refine_ls_shift/su_mean 0.000
_refine_ls_structure_factor_coef Fsqd
_refine_ls_weighting_details 'w=1/[\s^2^(Fo^2^)+(0.0424P)^2^+0.5537P] where P=(Fo^2^+2Fc^2^)/3'
_refine_ls_weighting_scheme calc
_refine_ls_wR_factor_gt 0.1010
_refine_ls_wR_factor_ref 0.1108
_reflns_Friedel_coverage 0.000
_reflns_number_gt 4775
_reflns_number_total 5797
_reflns_threshold_expression 'I > 2\s(I)'
_cod_data_source_file c9cc02021g2.cif
_cod_data_source_block 18071z
_cod_database_code 7123236
_shelx_space_group_comment
;
The symmetry employed for this shelxl refinement is uniquely defined
by the following loop, which should always be used as a source of
symmetry information in preference to the above space-group names.
They are only intended as comments.
;
_shelx_estimated_absorpt_t_min 0.955
_shelx_estimated_absorpt_t_max 0.968
_shelxl_version_number 2014/6

loop_
_space_group_symop_operation_xyz
'x, y, z'
'-x, -y, -z'

loop_
_atom_site_label
_atom_site_type_symbol
_atom_site_fract_x
_atom_site_fract_y
_atom_site_fract_z
_atom_site_U_iso_or_equiv
_atom_site_adp_type
_atom_site_occupancy
_atom_site_site_symmetry_order
_atom_site_calc_flag
_atom_site_refinement_flags_posn
_atom_site_refinement_flags_adp
C1 C 0.80119(17) 0.71639(9) 0.65618(9) 0.0145(2) Uani 1 1 d . .
C2 C 0.87678(17) 0.63241(9) 0.58901(9) 0.0146(2) Uani 1 1 d . .
N1 N 0.78162(15) 0.58311(8) 0.48751(8) 0.01546(18) Uani 1 1 d . .
C3 C 0.60971(17) 0.61358(9) 0.45046(9) 0.0150(2) Uani 1 1 d . .
N2 N 0.52810(15) 0.69019(8) 0.51132(8) 0.01601(18) Uani 1 1 d . .
H2A H 0.408(3) 0.7106(16) 0.4799(15) 0.036(5) Uiso 1 1 d . .
C4 C 0.62307(17) 0.74220(9) 0.61419(9) 0.0150(2) Uani 1 1 d . .
N3 N 1.04659(16) 0.60063(9) 0.62619(8) 0.0182(2) Uani 1 1 d . .
H3A H 1.087(3) 0.5447(14) 0.5884(13) 0.022 Uiso 1 1 d . U
H3B H 1.108(3) 0.6243(14) 0.6953(14) 0.022 Uiso 1 1 d . U
N4 N 0.50990(16) 0.56699(9) 0.35051(8) 0.01819(19) Uani 1 1 d . .
H4A H 0.566(3) 0.5220(14) 0.3101(14) 0.022 Uiso 1 1 d . U
H4B H 0.390(3) 0.5868(14) 0.3282(13) 0.022 Uiso 1 1 d . U
C5 C 0.52022(18) 0.82693(10) 0.67201(10) 0.0188(2) Uani 1 1 d . .
H5A H 0.5652 0.8378 0.7520 0.023 Uiso 1 1 calc R U
H5B H 0.3671 0.7963 0.6593 0.023 Uiso 1 1 calc R U
C6 C 0.5744(2) 0.94244(11) 0.63209(11) 0.0258(3) Uani 1 1 d . .
H6A H 0.5034 0.9953 0.6710 0.039 Uiso 1 1 calc R U
H6B H 0.5290 0.9321 0.5530 0.039 Uiso 1 1 calc R U
H6C H 0.7256 0.9741 0.6466 0.039 Uiso 1 1 calc R U
C7 C 0.91546(17) 0.77101(10) 0.76627(9) 0.0157(2) Uani 1 1 d . .
C8 C 0.8907(2) 0.71488(11) 0.85682(10) 0.0228(2) Uani 1 1 d . .
H8 H 0.7985 0.6412 0.8482 0.027 Uiso 1 1 calc R U
C9 C 0.9990(2) 0.76513(13) 0.95978(11) 0.0274(3) Uani 1 1 d . .
H9 H 0.9814 0.7265 1.0213 0.033 Uiso 1 1 calc R U
C10 C 1.1326(2) 0.87218(13) 0.97060(11) 0.0270(3) Uani 1 1 d . .
C11 C 1.1613(2) 0.93009(12) 0.88254(12) 0.0285(3) Uani 1 1 d . .
H11 H 1.2538 1.0037 0.8917 0.034 Uiso 1 1 calc R U
C12 C 1.05232(19) 0.87868(11) 0.77995(11) 0.0223(2) Uani 1 1 d . .
H12 H 1.0715 0.9175 0.7186 0.027 Uiso 1 1 calc R U
Cl1 Cl 1.26879(6) 0.93483(4) 1.09926(3) 0.04437(13) Uani 1 1 d . .
O1 O 0.21601(15) 0.77182(8) 0.43045(8) 0.0270(2) Uani 1 1 d . .
O2 O 0.12532(14) 0.63710(8) 0.28201(8) 0.0249(2) Uani 1 1 d . .
C13 C 0.10142(18) 0.72529(11) 0.34336(11) 0.0203(2) Uani 1 1 d . .
C14 C -0.0780(2) 0.77419(12) 0.30760(12) 0.0249(3) Uani 1 1 d . .
H14 H -0.1530 0.7464 0.2364 0.030 Uiso 1 1 calc R U
C15 C -0.1355(2) 0.85453(12) 0.37164(14) 0.0302(3) Uani 1 1 d . .
H15A H -0.0623 0.8834 0.4431 0.036 Uiso 1 1 calc R U
H15B H -0.2500 0.8835 0.3463 0.036 Uiso 1 1 calc R U
O3 O -0.10874(16) 0.54533(9) 0.10801(8) 0.0298(2) Uani 1 1 d . .
H3C H -0.030(3) 0.5777(16) 0.1820(16) 0.036 Uiso 1 1 d . U
O4 O -0.32873(15) 0.41934(8) 0.18500(8) 0.0255(2) Uani 1 1 d . .
C16 C -0.2632(2) 0.45607(12) 0.10420(10) 0.0230(2) Uani 1 1 d . .
C17 C -0.3504(2) 0.40255(14) -0.01100(11) 0.0300(3) Uani 1 1 d . .
H17 H -0.3087 0.4422 -0.0694 0.036 Uiso 1 1 calc R U
C18 C -0.4828(2) 0.30242(15) -0.03374(13) 0.0357(3) Uani 1 1 d . .
H18A H -0.5257 0.2619 0.0239 0.043 Uiso 1 1 calc R U
H18B H -0.5360 0.2702 -0.1079 0.043 Uiso 1 1 calc R U

loop_
_atom_site_aniso_label
_atom_site_aniso_U_11
_atom_site_aniso_U_22
_atom_site_aniso_U_33
_atom_site_aniso_U_23
_atom_site_aniso_U_13
_atom_site_aniso_U_12
C1 0.0145(5) 0.0133(5) 0.0155(5) 0.0008(4) 0.0011(4) 0.0039(4)
C2 0.0145(5) 0.0130(5) 0.0160(5) 0.0016(4) 0.0011(4) 0.0033(4)
N1 0.0153(4) 0.0151(4) 0.0159(4) 0.0001(3) -0.0001(3) 0.0056(3)
C3 0.0145(5) 0.0134(5) 0.0165(5) 0.0018(4) 0.0013(4) 0.0026(4)
N2 0.0137(4) 0.0165(4) 0.0173(4) -0.0005(3) -0.0014(3) 0.0058(3)
C4 0.0146(5) 0.0132(5) 0.0165(5) 0.0006(4) 0.0016(4) 0.0033(4)
N3 0.0190(5) 0.0194(5) 0.0170(4) -0.0014(4) -0.0022(4) 0.0103(4)
N4 0.0162(4) 0.0199(5) 0.0171(4) -0.0024(4) -0.0019(4) 0.0063(4)
C5 0.0168(5) 0.0186(5) 0.0206(5) -0.0027(4) 0.0003(4) 0.0080(4)
C6 0.0333(7) 0.0189(6) 0.0263(6) 0.0004(5) -0.0012(5) 0.0123(5)
C7 0.0136(5) 0.0164(5) 0.0167(5) -0.0018(4) 0.0001(4) 0.0060(4)
C8 0.0211(5) 0.0261(6) 0.0196(5) 0.0027(5) 0.0003(4) 0.0034(5)
C9 0.0255(6) 0.0405(8) 0.0167(5) 0.0022(5) 0.0005(5) 0.0110(6)
C10 0.0196(5) 0.0372(7) 0.0209(6) -0.0117(5) -0.0058(5) 0.0133(5)
C11 0.0226(6) 0.0221(6) 0.0342(7) -0.0086(5) -0.0063(5) 0.0033(5)
C12 0.0201(5) 0.0186(5) 0.0257(6) 0.0000(4) -0.0011(5) 0.0031(4)
Cl1 0.0340(2) 0.0633(3) 0.02846(18) -0.02362(17) -0.01400(14) 0.02200(18)
O1 0.0217(4) 0.0271(5) 0.0304(5) -0.0018(4) -0.0080(4) 0.0105(4)
O2 0.0200(4) 0.0260(5) 0.0273(5) -0.0004(4) -0.0040(4) 0.0080(4)
C13 0.0149(5) 0.0208(5) 0.0252(6) 0.0060(4) -0.0014(4) 0.0046(4)
C14 0.0177(5) 0.0279(6) 0.0302(6) 0.0099(5) -0.0019(5) 0.0068(5)
C15 0.0233(6) 0.0264(6) 0.0447(8) 0.0120(6) 0.0040(6) 0.0102(5)
O3 0.0266(5) 0.0377(6) 0.0221(5) 0.0020(4) -0.0022(4) 0.0052(4)
O4 0.0223(4) 0.0304(5) 0.0226(4) -0.0010(4) -0.0012(4) 0.0084(4)
C16 0.0203(5) 0.0301(6) 0.0188(5) -0.0029(5) -0.0034(4) 0.0129(5)
C17 0.0274(6) 0.0414(8) 0.0203(6) -0.0040(5) -0.0050(5) 0.0148(6)
C18 0.0265(7) 0.0446(9) 0.0318(7) -0.0102(6) -0.0059(6) 0.0133(6)

loop_
_atom_type_symbol
_atom_type_description
_atom_type_scat_dispersion_real
_atom_type_scat_dispersion_imag
_atom_type_scat_source
C C 0.0033 0.0016 'International Tables Vol C Tables 4.2.6.8 and 6.1.1.4'
H H 0.0000 0.0000 'International Tables Vol C Tables 4.2.6.8 and 6.1.1.4'
Cl Cl 0.1484 0.1585 'International Tables Vol C Tables 4.2.6.8 and 6.1.1.4'
N N 0.0061 0.0033 'International Tables Vol C Tables 4.2.6.8 and 6.1.1.4'
O O 0.0106 0.0060 'International Tables Vol C Tables 4.2.6.8 and 6.1.1.4'

loop_
_geom_angle_atom_site_label_1
_geom_angle_atom_site_label_2
_geom_angle_atom_site_label_3
_geom_angle
C4 C1 C2 116.91(10)
C4 C1 C7 122.75(10)
C2 C1 C7 120.33(10)
N3 C2 N1 117.52(10)
N3 C2 C1 120.12(10)
N1 C2 C1 122.36(10)
C3 N1 C2 117.73(9)
N1 C3 N4 119.91(10)
N1 C3 N2 122.50(10)
N4 C3 N2 117.58(10)
C3 N2 C4 120.82(10)
C3 N2 H2A 118.9(11)
C4 N2 H2A 120.1(11)
C1 C4 N2 119.64(10)
C1 C4 C5 124.67(10)
N2 C4 C5 115.68(10)
C2 N3 H3A 120.8(11)
C2 N3 H3B 121.5(10)
H3A N3 H3B 116.5(15)
C3 N4 H4A 117.7(11)
C3 N4 H4B 118.3(10)
H4A N4 H4B 123.9(15)
C4 C5 C6 111.76(10)
C4 C5 H5A 109.3
C6 C5 H5A 109.3
C4 C5 H5B 109.3
C6 C5 H5B 109.3
H5A C5 H5B 107.9
C5 C6 H6A 109.5
C5 C6 H6B 109.5
H6A C6 H6B 109.5
C5 C6 H6C 109.5
H6A C6 H6C 109.5
H6B C6 H6C 109.5
C8 C7 C12 118.87(11)
C8 C7 C1 120.78(10)
C12 C7 C1 120.34(11)
C7 C8 C9 120.99(12)
C7 C8 H8 119.5
C9 C8 H8 119.5
C10 C9 C8 118.66(13)
C10 C9 H9 120.7
C8 C9 H9 120.7
C11 C10 C9 121.88(12)
C11 C10 Cl1 119.45(11)
C9 C10 Cl1 118.67(11)
C10 C11 C12 118.85(12)
C10 C11 H11 120.6
C12 C11 H11 120.6
C11 C12 C7 120.75(12)
C11 C12 H12 119.6
C7 C12 H12 119.6
O1 C13 O2 124.17(11)
O1 C13 C14 118.68(12)
O2 C13 C14 117.15(11)
C15 C14 C13 122.29(13)
C15 C14 H14 118.9
C13 C14 H14 118.9
C14 C15 H15A 120.0
C14 C15 H15B 120.0
H15A C15 H15B 120.0
C16 O3 H3C 115.6(11)
O4 C16 O3 124.64(12)
O4 C16 C17 123.58(13)
O3 C16 C17 111.78(12)
C18 C17 C16 121.68(15)
C18 C17 H17 119.2
C16 C17 H17 119.2
C17 C18 H18A 120.0
C17 C18 H18B 120.0
H18A C18 H18B 120.0

loop_
_geom_bond_atom_site_label_1
_geom_bond_atom_site_label_2
_geom_bond_distance
C1 C4 1.3619(15)
C1 C2 1.4362(15)
C1 C7 1.4875(15)
C2 N3 1.3306(14)
C2 N1 1.3483(14)
N1 C3 1.3342(14)
C3 N4 1.3349(14)
C3 N2 1.3564(14)
N2 C4 1.3694(14)
N2 H2A 0.952(19)
C4 C5 1.4979(15)
N3 H3A 0.879(17)
N3 H3B 0.893(17)
N4 H4A 0.860(17)
N4 H4B 0.908(17)
C5 C6 1.5266(18)
C5 H5A 0.9900
C5 H5B 0.9900
C6 H6A 0.9800
C6 H6B 0.9800
C6 H6C 0.9800
C7 C8 1.3922(17)
C7 C12 1.3932(16)
C8 C9 1.3922(17)
C8 H8 0.9500
C9 C10 1.381(2)
C9 H9 0.9500
C10 C11 1.380(2)
C10 Cl1 1.7412(13)
C11 C12 1.3928(18)
C11 H11 0.9500
C12 H12 0.9500
O1 C13 1.2453(15)
O2 C13 1.2763(16)
C13 C14 1.4992(17)
C14 C15 1.320(2)
C14 H14 0.9500
C15 H15A 0.9500
C15 H15B 0.9500
O3 C16 1.3062(17)
O3 H3C 0.995(19)
O4 C16 1.2269(17)
C16 C17 1.4907(17)
C17 C18 1.308(2)
C17 H17 0.9500
C18 H18A 0.9500
C18 H18B 0.9500

loop_
_geom_hbond_atom_site_label_D
_geom_hbond_atom_site_label_H
_geom_hbond_atom_site_label_A
_geom_hbond_distance_DH
_geom_hbond_distance_HA
_geom_hbond_distance_DA
_geom_hbond_angle_DHA
_geom_hbond_site_symmetry_A
N2 H2A O1 0.952(19) 1.712(19) 2.6550(13) 169.8(17) .
N3 H3A N1 0.879(17) 2.101(17) 2.9747(14) 172.8(15) 2_766
N3 H3B O4 0.893(17) 2.183(17) 2.9244(14) 140.1(14) 2_666
N4 H4A O4 0.860(17) 2.126(17) 2.9751(14) 169.1(15) 1_655
N4 H4B O2 0.908(17) 2.041(17) 2.9484(14) 177.9(15) .
O3 H3C O2 0.995(19) 1.517(19) 2.5000(14) 168.5(18) .

loop_
_geom_torsion_atom_site_label_1
_geom_torsion_atom_site_label_2
_geom_torsion_atom_site_label_3
_geom_torsion_atom_site_label_4
_geom_torsion
C4 C1 C2 N3 -178.06(10)
C7 C1 C2 N3 1.85(16)
C4 C1 C2 N1 2.02(16)
C7 C1 C2 N1 -178.08(10)
N3 C2 N1 C3 179.12(10)
C1 C2 N1 C3 -0.95(16)
C2 N1 C3 N4 -179.92(10)
C2 N1 C3 N2 -0.81(16)
N1 C3 N2 C4 1.47(17)
N4 C3 N2 C4 -179.41(10)
C2 C1 C4 N2 -1.34(16)
C7 C1 C4 N2 178.76(10)
C2 C1 C4 C5 179.73(10)
C7 C1 C4 C5 -0.17(18)
C3 N2 C4 C1 -0.29(16)
C3 N2 C4 C5 178.73(10)
C1 C4 C5 C6 99.30(14)
N2 C4 C5 C6 -79.66(13)
C4 C1 C7 C8 99.30(14)
C2 C1 C7 C8 -80.60(14)
C4 C1 C7 C12 -81.85(15)
C2 C1 C7 C12 98.25(13)
C12 C7 C8 C9 0.44(19)
C1 C7 C8 C9 179.30(11)
C7 C8 C9 C10 -0.1(2)
C8 C9 C10 C11 -0.1(2)
C8 C9 C10 Cl1 -179.78(10)
C9 C10 C11 C12 -0.1(2)
Cl1 C10 C11 C12 179.63(10)
C10 C11 C12 C7 0.4(2)
C8 C7 C12 C11 -0.60(18)
C1 C7 C12 C11 -179.46(11)
O1 C13 C14 C15 -9.2(2)
O2 C13 C14 C15 170.19(13)
O4 C16 C17 C18 -10.4(2)
O3 C16 C17 C18 168.99(13)
